data_4113726
loop_
_publ_author_name
'Ajay Mandal'
'Donald Hilvert'

_publ_section_title
;
 Charge Optimization Increases the Potency and Selectivity of a Chorismate
 Mutase Inhibitor
;
_journal_name_full 'Journal of the American Chemical Society'
_journal_page_first 5598
_journal_page_last 5599
_journal_paper_doi 10.1021/ja029447t
_journal_volume 125
_journal_year 2003
_chemical_formula_sum 'C9 H10 N2 O4'
_chemical_formula_weight 210.19
_chemical_name_systematic
; 
 ? 
;
_space_group_IT_number 15
_symmetry_cell_setting monoclinic
_symmetry_space_group_name_Hall '-C 2yc'
_symmetry_space_group_name_H-M 'C 1 2/c 1'
_atom_sites_solution_hydrogens geom
_atom_sites_solution_primary direct
_atom_sites_solution_secondary difmap
_audit_creation_method SHELXL-97
_cell_angle_alpha 90.00
_cell_angle_beta 119.69(4)
_cell_angle_gamma 90.00
_cell_formula_units_Z 8
_cell_length_a 23.707(7)
_cell_length_b 7.050(4)
_cell_length_c 13.174(7)
_cell_measurement_reflns_used 16
_cell_measurement_temperature 293(2)
_cell_measurement_theta_max 13.1
_cell_measurement_theta_min 7.9
_cell_volume 1912.8(18)
_computing_cell_refinement CAD4
_computing_data_collection CAD4
_computing_data_reduction MolEN
_computing_molecular_graphics 'Ortep, Platon'
_computing_structure_refinement 'SHELXL-97 (Sheldrick, 1997)'
_computing_structure_solution 'SIR97 (Altomare, 1997)'
_diffrn_ambient_temperature 293(2)
_diffrn_measured_fraction_theta_full 0.657
_diffrn_measured_fraction_theta_max 0.658
_diffrn_measurement_device_type CAD4
_diffrn_measurement_method \o/2\p
_diffrn_radiation_monochromator graphite
_diffrn_radiation_source 'fine-focus sealed tube'
_diffrn_radiation_type MoK\a
_diffrn_radiation_wavelength 0.71069
_diffrn_reflns_av_R_equivalents 0.0114
_diffrn_reflns_av_sigmaI/netI 0.0151
_diffrn_reflns_limit_h_max 27
_diffrn_reflns_limit_h_min 0
_diffrn_reflns_limit_k_max 8
_diffrn_reflns_limit_k_min 0
_diffrn_reflns_limit_l_max 13
_diffrn_reflns_limit_l_min -14
_diffrn_reflns_number 1877
_diffrn_reflns_theta_full 24.96
_diffrn_reflns_theta_max 24.96
_diffrn_reflns_theta_min 1.98
_diffrn_standards_decay_% 2
_diffrn_standards_interval_time 10000s
_diffrn_standards_number 2
_exptl_absorpt_coefficient_mu 0.117
_exptl_crystal_density_diffrn 1.460
_exptl_crystal_description plate
_exptl_crystal_F_000 880
_exptl_crystal_size_max .35
_exptl_crystal_size_mid .35
_exptl_crystal_size_min .1
_refine_diff_density_max 2.468
_refine_diff_density_min -0.644
_refine_diff_density_rms 0.248
_refine_ls_extinction_method none
_refine_ls_goodness_of_fit_ref 6.823
_refine_ls_hydrogen_treatment mixed
_refine_ls_matrix_type full
_refine_ls_number_parameters 136
_refine_ls_number_reflns 1107
_refine_ls_number_restraints 0
_refine_ls_restrained_S_all 6.462
_refine_ls_R_factor_all 0.2672
_refine_ls_R_factor_gt 0.2676
_refine_ls_shift/su_max 0.246
_refine_ls_shift/su_mean 0.053
_refine_ls_structure_factor_coef Fsqd
_refine_ls_weighting_details 'calc w=1/[\s^2^(Fo^2^)+(0.1000P)^2^+0.0000P] where P=(Fo^2^+2Fc^2^)/3'
_refine_ls_weighting_scheme calc
_refine_ls_wR_factor_gt 0.6371
_refine_ls_wR_factor_ref 0.6819
_reflns_number_gt 1107
_reflns_number_total 1721
_reflns_threshold_expression >3sigma(I)
_cod_data_source_file ja029447tsi20021126_094215.cif
_cod_data_source_block h031001
_cod_original_cell_volume 1912.8(16)
_cod_original_sg_symbol_H-M 'C 1 c 1'
_cod_database_code 4113726

loop_
_symmetry_equiv_pos_as_xyz
'x, y, z'
'-x, y, -z+1/2'
'x+1/2, y+1/2, z'
'-x+1/2, y+1/2, -z+1/2'
'-x, -y, -z'
'x, -y, z-1/2'
'-x+1/2, -y+1/2, -z'
'x+1/2, -y+1/2, z-1/2'

loop_
_atom_site_label
_atom_site_type_symbol
_atom_site_fract_x
_atom_site_fract_y
_atom_site_fract_z
_atom_site_U_iso_or_equiv
_atom_site_adp_type
_atom_site_occupancy
_atom_site_symmetry_multiplicity
_atom_site_calc_flag
_atom_site_refinement_flags
O1 O 0.2909(5) 0.1517(18) 0.1396(10) 0.068(4) Uani 1 1 d .
C2 C 0.3826(7) 0.274(2) 0.3696(12) 0.050(4) Uani 1 1 d .
O3 O 0.3308(6) 0.6484(14) 0.2371(17) 0.103(6) Uani 1 1 d .
C4 C 0.3072(6) 0.3125(18) 0.3005(16) 0.049(4) Uani 1 1 d .
H4A H 0.2836 0.2115 0.3132 0.059 Uiso 1 1 calc R
H4B H 0.2968 0.4322 0.3237 0.059 Uiso 1 1 calc R
C5 C 0.3957(9) 0.082(2) 0.323(2) 0.122(11) Uani 1 1 d .
H5A H 0.4418 0.0706 0.3504 0.146 Uiso 1 1 calc R
H5B H 0.3830 -0.0234 0.3546 0.146 Uiso 1 1 calc R
O6 O 0.4697(7) 0.222(2) 0.5624(11) 0.100(6) Uani 1 1 d .
C7 C 0.3860(14) 0.535(4) 0.2401(18) 0.124(12) Uani 1 1 d .
H7 H 0.4144 0.5966 0.2158 0.149 Uiso 1 1 calc R
C8 C 0.3158(9) 0.482(3) 0.1454(18) 0.077(5) Uani 1 1 d .
H8 H 0.3000 0.5105 0.0628 0.092 Uiso 1 1 calc R
C9 C 0.3578(9) 0.073(2) 0.1891(16) 0.068(5) Uani 1 1 d .
H9 H 0.3540 -0.0603 0.1663 0.082 Uiso 1 1 calc R
N10 N 0.4135(12) 0.221(3) 0.4950(16) 0.119(9) Uani 1 1 d .
C11 C 0.2921(9) 0.3181(18) 0.1792(14) 0.074(6) Uani 1 1 d .
C12 C 0.4132(9) 0.467(3) 0.3551(13) 0.081(7) Uani 1 1 d .
H12A H 0.4082 0.5640 0.4023 0.097 Uiso 1 1 calc R
H12B H 0.4593 0.4480 0.3858 0.097 Uiso 1 1 calc R
C13 C 0.3898(8) 0.184(3) 0.1245(17) 0.082(7) Uani 1 1 d .
N14 N 0.4261(14) 0.231(2) 0.0996(18) 0.112(8) Uani 1 1 d .
O15 O 0.3729(10) 0.227(3) 0.5359(15) 0.151(9) Uani 1 1 d .

loop_
_atom_site_aniso_label
_atom_site_aniso_U_11
_atom_site_aniso_U_22
_atom_site_aniso_U_33
_atom_site_aniso_U_23
_atom_site_aniso_U_13
_atom_site_aniso_U_12
O1 0.045(7) 0.068(8) 0.071(8) 0.004(6) 0.012(6) -0.001(5)
C2 0.049(9) 0.060(10) 0.042(9) -0.015(7) 0.023(7) -0.006(7)
O3 0.060(8) 0.023(5) 0.25(2) -0.020(8) 0.093(11) 0.005(5)
C4 0.022(7) 0.032(7) 0.108(13) -0.006(7) 0.044(8) -0.006(5)
C5 0.063(11) 0.012(7) 0.145(18) -0.015(9) -0.059(11) 0.009(7)
O6 0.083(10) 0.129(13) 0.037(7) 0.019(7) -0.010(7) -0.042(9)
C7 0.21(3) 0.114(18) 0.078(14) -0.066(13) 0.091(17) -0.14(2)
C8 0.057(10) 0.074(12) 0.086(13) 0.003(10) 0.025(10) 0.008(9)
C9 0.093(13) 0.040(9) 0.084(12) -0.015(8) 0.054(11) -0.017(9)
N10 0.137(19) 0.144(19) 0.056(11) 0.015(11) 0.032(13) -0.082(15)
C11 0.100(14) 0.019(7) 0.049(9) 0.001(6) -0.004(9) -0.032(8)
C12 0.062(11) 0.113(16) 0.039(9) -0.015(9) 0.004(8) -0.061(11)
C13 0.052(10) 0.134(18) 0.060(11) -0.052(12) 0.028(9) 0.022(11)
N14 0.24(3) 0.058(10) 0.108(15) 0.004(9) 0.136(18) 0.000(13)
O15 0.19(2) 0.21(2) 0.102(14) 0.031(14) 0.115(16) 0.004(18)

loop_
_atom_type_symbol
_atom_type_description
_atom_type_scat_dispersion_real
_atom_type_scat_dispersion_imag
_atom_type_scat_source
C C 0.0033 0.0016 'International Tables Vol C Tables 4.2.6.8 and 6.1.1.4'
H H 0.0000 0.0000 'International Tables Vol C Tables 4.2.6.8 and 6.1.1.4'
N N 0.0061 0.0033 'International Tables Vol C Tables 4.2.6.8 and 6.1.1.4'
O O 0.0106 0.0060 'International Tables Vol C Tables 4.2.6.8 and 6.1.1.4'

loop_
_geom_angle_atom_site_label_1
_geom_angle_atom_site_label_2
_geom_angle_atom_site_label_3
_geom_angle
C11 O1 C9 110.9(13)
N10 C2 C5 97.7(17)
N10 C2 C4 118.6(15)
C5 C2 C4 108.0(11)
N10 C2 C12 110.0(13)
C5 C2 C12 119.8(17)
C4 C2 C12 103.6(13)
C7 O3 C8 59.8(10)
C11 C4 C2 103.2(12)
C9 C5 C2 111.5(13)
C12 C7 O3 97.8(16)
C12 C7 C8 121.5(15)
O3 C7 C8 62.5(16)
C11 C8 C7 111.7(16)
C11 C8 O3 109.3(16)
C7 C8 O3 57.7(14)
O1 C9 C5 112.2(14)
O1 C9 C13 105.7(14)
C5 C9 C13 115.6(15)
O6 N10 O15 118.4(19)
O6 N10 C2 125.9(18)
O15 N10 C2 113(2)
O1 C11 C8 122.7(19)
O1 C11 C4 111.6(12)
C8 C11 C4 115.9(13)
C7 C12 C2 115.2(12)
N14 C13 C9 161(2)

loop_
_geom_bond_atom_site_label_1
_geom_bond_atom_site_label_2
_geom_bond_distance
O1 C11 1.278(19)
O1 C9 1.49(2)
C2 N10 1.49(2)
C2 C5 1.57(2)
C2 C4 1.577(19)
C2 C12 1.60(2)
O3 C7 1.52(3)
O3 C8 1.59(2)
C4 C11 1.46(2)
C5 C9 1.54(3)
O6 N10 1.18(2)
C7 C12 1.40(3)
C7 C8 1.55(3)
C8 C11 1.45(2)
C9 C13 1.60(3)
N10 O15 1.32(3)
C13 N14 1.11(3)

loop_
_geom_torsion_atom_site_label_1
_geom_torsion_atom_site_label_2
_geom_torsion_atom_site_label_3
_geom_torsion_atom_site_label_4
_geom_torsion
N10 C2 C4 C11 -168.1(15)
C5 C2 C4 C11 -58.4(18)
C12 C2 C4 C11 69.6(13)
N10 C2 C5 C9 169.1(17)
C4 C2 C5 C9 46(2)
C12 C2 C5 C9 -72.5(19)
C8 O3 C7 C12 -121.5(15)
C12 C7 C8 C11 -18(3)
O3 C7 C8 C11 -100(2)
C12 C7 C8 O3 82(2)
C7 O3 C8 C11 104.0(17)
C11 O1 C9 C5 52.7(18)
C11 O1 C9 C13 -74.0(17)
C2 C5 C9 O1 -40(2)
C2 C5 C9 C13 81(2)
C5 C2 N10 O6 79(3)
C4 C2 N10 O6 -165(2)
C12 C2 N10 O6 -46(3)
C5 C2 N10 O15 -120(2)
C4 C2 N10 O15 -5(3)
C12 C2 N10 O15 114(2)
C9 O1 C11 C8 71(2)
C9 O1 C11 C4 -73.2(18)
C7 C8 C11 O1 -101(2)
O3 C8 C11 O1 -162.8(14)
C7 C8 C11 C4 42(2)
O3 C8 C11 C4 -20(2)
C2 C4 C11 O1 76.1(16)
C2 C4 C11 C8 -70.9(19)
O3 C7 C12 C2 87.3(19)
C8 C7 C12 C2 25(3)
N10 C2 C12 C7 -178(2)
C5 C2 C12 C7 70(3)
C4 C2 C12 C7 -50(2)
O1 C9 C13 N14 178(5)
C5 C9 C13 N14 54(6)
